data_7224747
loop_
_publ_author_name
'Naidu, Gonna Somu'
'Singh, Rekha'
'Kumar, Mukesh'
'Ghosh, Sunil Kumar'

_publ_section_title
;
 Synthesis of highly functionalized [3]dendralenes and their Diels-Alder
 reaction displaying unexpected regioselectivity
;
_journal_name_full 'RSC Adv.'
_journal_paper_doi 10.1039/C6RA01729K
_journal_year 2016
_chemical_formula_moiety 'C29 H28 O3'
_chemical_formula_sum 'C29 H28 O3'
_chemical_formula_weight 424.51
_chemical_name_systematic
;
 ?
;
_space_group_crystal_system monoclinic
_space_group_IT_number 14
_space_group_name_Hall '-P 2yn'
_space_group_name_H-M_alt 'P 1 21/n 1'
_symmetry_space_group_name_Hall '-P 2yn'
_symmetry_space_group_name_H-M 'P 1 21/n 1'
_atom_sites_solution_hydrogens geom
_audit_creation_date 2014-05-30
_audit_creation_method
;
  Olex2 1.2
  (compiled Apr 23 2013 17:59:47, GUI svn.r4466)
;
_audit_update_record
;
2015-09-28 deposited with the CCDC.
2016-03-18 downloaded from the CCDC.
;
_cell_angle_alpha 90
_cell_angle_beta 99.128(5)
_cell_angle_gamma 90
_cell_formula_units_Z 4
_cell_length_a 10.4846(6)
_cell_length_b 15.8614(8)
_cell_length_c 14.7350(8)
_cell_measurement_reflns_used 2956
_cell_measurement_temperature 293
_cell_measurement_theta_max 69.7000
_cell_measurement_theta_min 3.0450
_cell_volume 2419.4(2)
_computing_cell_refinement
;
CrysAlisPro, Agilent Technologies,
Version 1.171.36.32 (release 02-08-2013 CrysAlis171 .NET)
(compiled Aug  2 2013,16:46:58)
;
_computing_data_collection
;
CrysAlisPro, Agilent Technologies,
Version 1.171.36.32 (release 02-08-2013 CrysAlis171 .NET)
(compiled Aug  2 2013,16:46:58)
;
_computing_data_reduction
;
CrysAlisPro, Agilent Technologies,
Version 1.171.36.32 (release 02-08-2013 CrysAlis171 .NET)
(compiled Aug  2 2013,16:46:58)
;
_computing_molecular_graphics
;
O. V. Dolomanov, L. J. Bourhis, R. J. Gildea, J. A. K. Howard and H. Puschmann,
OLEX2: a complete structure solution, refinement and analysis program.
J. Appl. Cryst. (2009). 42, 339-341.
;
_computing_publication_material
;
O. V. Dolomanov, L. J. Bourhis, R. J. Gildea, J. A. K. Howard and H. Puschmann,
OLEX2: a complete structure solution, refinement and analysis program.
J. Appl. Cryst. (2009). 42, 339-341.
;
_computing_structure_refinement
;
SHELXL, G.M. Sheldrick, Acta Cryst.
(2008). A64, 112-122
;
_diffrn_ambient_temperature 293
_diffrn_detector_area_resol_mean 8.3200
_diffrn_measured_fraction_theta_full 0.9947
_diffrn_measured_fraction_theta_max 0.9780
_diffrn_measurement_details
;
  1 omega   63.00   99.00   1.0000    1.0000
omega____ theta____ kappa____ phi______ frames
    -        0.0000  178.0000 -180.0000 36

  2 omega   33.00   89.00   1.0000    1.0000
omega____ theta____ kappa____ phi______ frames
    -        0.0000   77.0000   90.0000 56

  3 omega -152.00 -126.00   1.0000    1.0000
omega____ theta____ kappa____ phi______ frames
    -      -54.7289 -116.0000 -137.0000 26

  4 omega   75.00  148.00   1.0000    1.0000
omega____ theta____ kappa____ phi______ frames
    -       54.7289  126.0000  -30.0000 73

  5 omega   23.00   50.00   1.0000    1.0000
omega____ theta____ kappa____ phi______ frames
    -       54.7289 -126.0000  -60.0000 27

  6 omega   68.00  122.00   1.0000    1.0000
omega____ theta____ kappa____ phi______ frames
    -       54.7289 -126.0000  -60.0000 54

  7 omega  -30.00   47.00   1.0000    1.0000
omega____ theta____ kappa____ phi______ frames
    -       54.7289   30.0000   60.0000 77

  8 omega   60.00  149.00   1.0000    1.0000
omega____ theta____ kappa____ phi______ frames
    -       54.7289   30.0000   60.0000 89

  9 omega   19.00  157.00   1.0000    1.0000
omega____ theta____ kappa____ phi______ frames
    -      109.4577  -92.0000 -150.0000 138

 10 omega  119.00  154.00   1.0000    1.0000
omega____ theta____ kappa____ phi______ frames
    -      109.4577   50.0000  -30.0000 35

 11 omega   36.00  151.00   1.0000    1.0000
omega____ theta____ kappa____ phi______ frames
    -      109.4577  178.0000 -120.0000 115

 12 omega   66.00  102.00   1.0000    1.0000
omega____ theta____ kappa____ phi______ frames
    -      109.4577   50.0000  -30.0000 36

 13 omega   31.00   56.00   1.0000    1.0000
omega____ theta____ kappa____ phi______ frames
    -      109.4577  -38.0000  -60.0000 25

 14 omega   44.00   72.00   1.0000    1.0000
omega____ theta____ kappa____ phi______ frames
    -      109.4577  -25.0000   30.0000 28

 15 omega   51.00   81.00   1.0000    1.0000
omega____ theta____ kappa____ phi______ frames
    -      109.4577  -50.0000 -150.0000 30

 16 omega   14.00   50.00   1.0000    1.0000
omega____ theta____ kappa____ phi______ frames
    -      109.4577  -38.0000 -150.0000 36

 17 omega   13.00   66.00   1.0000    1.0000
omega____ theta____ kappa____ phi______ frames
    -      109.4577  -38.0000   30.0000 53

 18 omega   46.00   72.00   1.0000    1.0000
omega____ theta____ kappa____ phi______ frames
    -      109.4577  -25.0000  -30.0000 26

 19 omega   10.00   41.00   1.0000    1.0000
omega____ theta____ kappa____ phi______ frames
    -      109.4577  -25.0000   30.0000 31
;
_diffrn_measurement_device_type 'SuperNova, Single source at offset, Titan'
_diffrn_measurement_method '\w scans'
_diffrn_orient_matrix_UB_11 -0.1440976000
_diffrn_orient_matrix_UB_12 -0.0048186000
_diffrn_orient_matrix_UB_13 0.0093663000
_diffrn_orient_matrix_UB_21 0.0013352000
_diffrn_orient_matrix_UB_22 -0.0957886000
_diffrn_orient_matrix_UB_23 -0.0169852000
_diffrn_orient_matrix_UB_31 0.0370685000
_diffrn_orient_matrix_UB_32 -0.0151986000
_diffrn_orient_matrix_UB_33 0.1041273000
_diffrn_radiation_monochromator mirror
_diffrn_radiation_type 'Cu K\a'
_diffrn_radiation_wavelength 1.5418
_diffrn_reflns_av_R_equivalents 0.0192
_diffrn_reflns_av_unetI/netI 0.0261
_diffrn_reflns_laue_measured_fraction_full 0.995
_diffrn_reflns_laue_measured_fraction_max 0.979
_diffrn_reflns_limit_h_max 12
_diffrn_reflns_limit_h_min -11
_diffrn_reflns_limit_k_max 17
_diffrn_reflns_limit_k_min -19
_diffrn_reflns_limit_l_max 17
_diffrn_reflns_limit_l_min -15
_diffrn_reflns_number 8529
_diffrn_reflns_point_group_measured_fraction_full 0.995
_diffrn_reflns_point_group_measured_fraction_max 0.979
_diffrn_reflns_theta_full 67.684
_diffrn_reflns_theta_max 69.930
_diffrn_reflns_theta_min 4.123
_diffrn_source 'SuperNova (Cu) X-ray Source'
_exptl_absorpt_coefficient_mu 0.585
_exptl_absorpt_correction_T_max 1.00000
_exptl_absorpt_correction_T_min 0.52494
_exptl_absorpt_correction_type multi-scan
_exptl_absorpt_process_details
;
CrysAlisPro, Agilent Technologies,
Version 1.171.36.32 (release 02-08-2013 CrysAlis171 .NET)
(compiled Aug  2 2013,16:46:58)
Empirical absorption correction using spherical harmonics,
 implemented in SCALE3 ABSPACK scaling algorithm.
;
_exptl_crystal_colour 'clear light white'
_exptl_crystal_colour_lustre clear
_exptl_crystal_colour_modifier light
_exptl_crystal_colour_primary white
_exptl_crystal_density_diffrn 1.165
_exptl_crystal_description plate
_exptl_crystal_F_000 904
_exptl_crystal_size_max 0.7
_exptl_crystal_size_mid 0.7
_exptl_crystal_size_min 0.5
_refine_diff_density_max 0.137
_refine_diff_density_min -0.108
_refine_diff_density_rms 0.025
_refine_ls_extinction_coef 0.0036(6)
_refine_ls_extinction_expression Fc^*^=kFc[1+0.001xFc^2^\l^3^/sin(2\q)]^-1/4^
_refine_ls_extinction_method SHELXL
_refine_ls_goodness_of_fit_ref 1.041
_refine_ls_hydrogen_treatment constr
_refine_ls_matrix_type full
_refine_ls_number_parameters 303
_refine_ls_number_reflns 4488
_refine_ls_number_restraints 0
_refine_ls_restrained_S_all 1.041
_refine_ls_R_factor_all 0.0682
_refine_ls_R_factor_gt 0.0464
_refine_ls_shift/su_max 0.001
_refine_ls_shift/su_mean 0.000
_refine_ls_structure_factor_coef Fsqd
_refine_ls_weighting_details 'w=1/[\s^2^(Fo^2^)+(0.0692P)^2^+0.1385P] where P=(Fo^2^+2Fc^2^)/3'
_refine_ls_weighting_scheme calc
_refine_ls_wR_factor_gt 0.1220
_refine_ls_wR_factor_ref 0.1393
_reflns_Friedel_coverage 0.000
_reflns_number_gt 3173
_reflns_number_total 4488
_reflns_threshold_expression 'I > 2\s(I)'
_cod_data_source_file c6ra01729k2.cif
_cod_data_source_block skg1
_cod_database_code 7224747
_chemical_oxdiff_formula C29O3H28
_reflns_odcompleteness_completeness 99.47
_reflns_odcompleteness_iscentric 1
_reflns_odcompleteness_theta 66.97
_olex2_refinement_description
;
1. Fixed Uiso
 At 1.2 times of:
  All C(H) groups, All C(H,H) groups, All C(H,H,H,H) groups
 At 1.5 times of:
  All C(H,H,H) groups
2. Others
 Sof(H10C)=Sof(H10D)=Sof(C11A)=Sof(H11D)=Sof(H11E)=Sof(H11F)=1-FVAR(1)
 Sof(H10A)=Sof(H10B)=Sof(C11)=Sof(H11A)=Sof(H11B)=Sof(H11C)=FVAR(1)
3.a Secondary CH2 refined with riding coordinates:
 C15(H15A,H15B), C10(H10A,H10B), C10(H10C,H10D)
3.b Aromatic/amide H refined with riding coordinates:
 C7(H7), C3(H3), C28(H28), C22(H22), C17(H17), C25(H25), C27(H27), C6(H6),
 C5(H5), C24(H24), C18(H18), C21(H21), C20(H20), C1(H1), C2(H2), C19(H19)
3.c X=CH2 refined with riding coordinates:
 C13(H13A,H13B)
3.d Idealised Me refined as rotating group:
 C29(H29A,H29B,H29C), C11(H11A,H11B,H11C), C11A(H11D,H11E,H11F)
;
_shelx_space_group_comment
;
The symmetry employed for this shelxl refinement is uniquely defined
by the following loop, which should always be used as a source of
symmetry information in preference to the above space-group names.
They are only intended as comments.
;
_shelxl_version_number 2013-4

loop_
_space_group_symop_operation_xyz
'x, y, z'
'-x+1/2, y+1/2, -z+1/2'
'-x, -y, -z'
'x-1/2, -y-1/2, z-1/2'

loop_
_atom_site_label
_atom_site_type_symbol
_atom_site_fract_x
_atom_site_fract_y
_atom_site_fract_z
_atom_site_U_iso_or_equiv
_atom_site_adp_type
_atom_site_occupancy
_atom_site_site_symmetry_order
_atom_site_calc_flag
_atom_site_refinement_flags_posn
_atom_site_refinement_flags_adp
_atom_site_refinement_flags_occupancy
_atom_site_disorder_assembly
_atom_site_disorder_group
O1 O 0.38148(11) 0.40940(9) 0.79415(7) 0.0721(4) Uani 1 1 d . . . . .
O2 O 0.25890(13) 0.35484(9) 0.67002(8) 0.0835(4) Uani 1 1 d . . . . .
O3 O 0.65878(16) -0.04254(10) 0.97731(10) 0.1021(5) Uani 1 1 d . . . . .
C7 C 0.53685(16) 0.47127(11) 0.66327(11) 0.0653(4) Uani 1 1 d . . . . .
H7 H 0.6116 0.4715 0.6367 0.078 Uiso 1 1 calc R U . . .
C23 C 0.57134(16) 0.15948(11) 0.79756(11) 0.0634(4) Uani 1 1 d . . . . .
C12 C 0.50919(17) 0.32569(12) 0.60351(11) 0.0671(4) Uani 1 1 d . . . . .
C3 C 0.60252(19) 0.60312(13) 0.74584(13) 0.0784(5) Uani 1 1 d . . . . .
H3 H 0.6879 0.5857 0.7496 0.094 Uiso 1 1 calc R U . . .
C14 C 0.53289(16) 0.24208(11) 0.64728(11) 0.0639(4) Uani 1 1 d . . . . .
C26 C 0.62434(19) 0.02079(12) 0.91528(12) 0.0739(5) Uani 1 1 d . . . . .
C4 C 0.50403(16) 0.55161(11) 0.70317(11) 0.0632(4) Uani 1 1 d . . . . .
C28 C 0.51426(18) 0.08166(12) 0.77627(13) 0.0754(5) Uani 1 1 d . . . . .
H28 H 0.4568 0.0755 0.7217 0.091 Uiso 1 1 calc R U . . .
C13 C 0.5161(2) 0.34052(15) 0.51511(13) 0.0931(7) Uani 1 1 d . . . . .
H13A H 0.5367 0.2970 0.4777 0.112 Uiso 1 1 calc R U . . .
H13B H 0.5002 0.3944 0.4910 0.112 Uiso 1 1 calc R U . . .
C22 C 0.54936(16) 0.23476(11) 0.73933(11) 0.0643(4) Uani 1 1 d . . . . .
H22 H 0.5464 0.2853 0.7710 0.077 Uiso 1 1 calc R U . . .
C17 C 0.30362(19) 0.15013(14) 0.55405(13) 0.0806(6) Uani 1 1 d . . . . .
H17 H 0.2995 0.1773 0.6095 0.097 Uiso 1 1 calc R U . . .
C25 C 0.6789(2) 0.09830(14) 0.93904(12) 0.0808(6) Uani 1 1 d . . . . .
H25 H 0.7346 0.1045 0.9944 0.097 Uiso 1 1 calc R U . . .
C27 C 0.5403(2) 0.01281(13) 0.83389(14) 0.0812(5) Uani 1 1 d . . . . .
H27 H 0.5011 -0.0388 0.8177 0.097 Uiso 1 1 calc R U . . .
C6 C 0.3518(2) 0.65770(14) 0.73219(15) 0.0873(6) Uani 1 1 d . . . . .
H6 H 0.2670 0.6766 0.7269 0.105 Uiso 1 1 calc R U . . .
C5 C 0.37778(18) 0.58090(13) 0.69572(13) 0.0746(5) Uani 1 1 d . . . . .
H5 H 0.3102 0.5483 0.6658 0.090 Uiso 1 1 calc R U . . .
C9 C 0.35902(16) 0.38505(11) 0.70665(11) 0.0613(4) Uani 1 1 d . . . . .
C24 C 0.65217(19) 0.16617(12) 0.88208(11) 0.0750(5) Uani 1 1 d . . . . .
H24 H 0.6888 0.2181 0.9001 0.090 Uiso 1 1 calc R U . . .
C18 C 0.1913(2) 0.12089(16) 0.50167(16) 0.0981(7) Uani 1 1 d . . . . .
H18 H 0.1128 0.1274 0.5227 0.118 Uiso 1 1 calc R U . . .
C21 C 0.4219(2) 0.10133(17) 0.44202(15) 0.1048(8) Uani 1 1 d . . . . .
H21 H 0.5002 0.0942 0.4210 0.126 Uiso 1 1 calc R U . . .
C15 C 0.54455(18) 0.16829(13) 0.58416(12) 0.0754(5) Uani 1 1 d . . . . .
H15A H 0.6054 0.1832 0.5436 0.090 Uiso 1 1 calc R U . . .
H15B H 0.5808 0.1210 0.6213 0.090 Uiso 1 1 calc R U . . .
C20 C 0.3101(3) 0.07336(18) 0.38893(17) 0.1145(9) Uani 1 1 d . . . . .
H20 H 0.3135 0.0482 0.3323 0.137 Uiso 1 1 calc R U . . .
C16 C 0.42038(18) 0.13980(11) 0.52582(11) 0.0702(5) Uani 1 1 d . . . . .
C8 C 0.47398(16) 0.39778(11) 0.65983(10) 0.0606(4) Uani 1 1 d . . . . .
C1 C 0.4503(2) 0.70634(16) 0.77627(16) 0.0993(7) Uani 1 1 d . . . . .
H1 H 0.4323 0.7577 0.8020 0.119 Uiso 1 1 calc R U . . .
C2 C 0.5761(2) 0.67929(15) 0.78252(16) 0.0991(7) Uani 1 1 d . . . . .
H2 H 0.6432 0.7127 0.8117 0.119 Uiso 1 1 calc R U . . .
C29 C 0.6123(3) -0.12419(15) 0.9539(2) 0.1200(9) Uani 1 1 d . . . . .
H29A H 0.6417 -0.1621 1.0036 0.180 Uiso 1 1 calc R U . . .
H29B H 0.6439 -0.1427 0.8996 0.180 Uiso 1 1 calc R U . . .
H29C H 0.5196 -0.1235 0.9427 0.180 Uiso 1 1 calc R U . . .
C10 C 0.2757(2) 0.40440(16) 0.84653(14) 0.0877(6) Uani 1 1 d . . . . .
H10A H 0.2243 0.3546 0.8286 0.105 Uiso 0.512(19) 1 calc R U P A 1
H10B H 0.2206 0.4535 0.8341 0.105 Uiso 0.512(19) 1 calc R U P A 1
H10C H 0.2570 0.4597 0.8693 0.105 Uiso 0.488(19) 1 calc R U P A 2
H10D H 0.1986 0.3831 0.8084 0.105 Uiso 0.488(19) 1 calc R U P A 2
C19 C 0.1949(3) 0.08237(15) 0.41893(17) 0.1023(8) Uani 1 1 d . . . . .
H19 H 0.1193 0.0626 0.3837 0.123 Uiso 1 1 calc R U . . .
C11 C 0.3273(9) 0.4005(10) 0.9441(5) 0.114(3) Uani 0.512(19) 1 d . . P A 1
H11A H 0.3701 0.3474 0.9578 0.171 Uiso 0.512(19) 1 calc R U P A 1
H11B H 0.2580 0.4059 0.9791 0.171 Uiso 0.512(19) 1 calc R U P A 1
H11C H 0.3879 0.4456 0.9597 0.171 Uiso 0.512(19) 1 calc R U P A 1
C11A C 0.3158(10) 0.3488(13) 0.9207(11) 0.141(6) Uani 0.488(19) 1 d . . P A 2
H11D H 0.3234 0.2928 0.8975 0.211 Uiso 0.488(19) 1 calc R U P A 2
H11E H 0.2531 0.3492 0.9616 0.211 Uiso 0.488(19) 1 calc R U P A 2
H11F H 0.3979 0.3668 0.9532 0.211 Uiso 0.488(19) 1 calc R U P A 2

loop_
_atom_site_aniso_label
_atom_site_aniso_U_11
_atom_site_aniso_U_22
_atom_site_aniso_U_33
_atom_site_aniso_U_23
_atom_site_aniso_U_13
_atom_site_aniso_U_12
O1 0.0628(7) 0.0974(9) 0.0582(7) -0.0014(6) 0.0159(5) -0.0091(6)
O2 0.0641(8) 0.1085(10) 0.0767(8) -0.0044(7) 0.0078(6) -0.0196(7)
O3 0.1177(13) 0.0904(10) 0.0918(10) 0.0151(8) -0.0029(8) 0.0068(9)
C7 0.0556(9) 0.0793(11) 0.0627(9) 0.0112(8) 0.0145(7) 0.0012(8)
C23 0.0573(10) 0.0716(10) 0.0593(9) -0.0083(8) 0.0027(7) 0.0055(8)
C12 0.0614(10) 0.0842(12) 0.0555(9) -0.0003(8) 0.0091(7) -0.0005(9)
C3 0.0631(11) 0.0789(12) 0.0920(13) 0.0055(10) 0.0087(9) 0.0004(9)
C14 0.0526(9) 0.0791(11) 0.0586(9) -0.0086(8) 0.0047(7) 0.0027(8)
C26 0.0730(11) 0.0799(12) 0.0667(11) 0.0027(9) 0.0044(9) 0.0110(10)
C4 0.0622(10) 0.0690(10) 0.0591(9) 0.0121(8) 0.0125(7) -0.0010(8)
C28 0.0689(11) 0.0744(12) 0.0752(11) -0.0060(9) -0.0126(9) 0.0054(9)
C13 0.1116(17) 0.1063(16) 0.0651(11) -0.0013(11) 0.0251(11) 0.0023(13)
C22 0.0593(10) 0.0688(10) 0.0625(10) -0.0068(8) 0.0026(7) 0.0046(8)
C17 0.0727(12) 0.0990(14) 0.0657(11) -0.0122(10) -0.0026(9) 0.0056(11)
C25 0.0850(13) 0.0936(14) 0.0580(10) -0.0021(10) -0.0067(9) -0.0036(11)
C27 0.0786(13) 0.0701(11) 0.0900(13) -0.0065(10) -0.0015(10) 0.0012(10)
C6 0.0742(13) 0.0921(15) 0.0975(15) 0.0100(12) 0.0195(11) 0.0172(11)
C5 0.0626(10) 0.0826(12) 0.0789(12) 0.0113(10) 0.0118(8) 0.0009(9)
C9 0.0581(10) 0.0670(10) 0.0575(9) 0.0058(8) 0.0053(7) -0.0004(8)
C24 0.0854(13) 0.0755(11) 0.0607(10) -0.0073(9) 0.0009(9) -0.0055(10)
C18 0.0742(14) 0.1184(18) 0.0949(15) -0.0142(13) -0.0078(11) 0.0011(12)
C21 0.0917(16) 0.137(2) 0.0841(14) -0.0464(14) 0.0076(12) 0.0076(14)
C15 0.0641(11) 0.0934(13) 0.0676(10) -0.0150(9) 0.0074(8) 0.0125(9)
C20 0.120(2) 0.127(2) 0.0879(15) -0.0477(15) -0.0084(14) 0.0039(17)
C16 0.0722(11) 0.0749(11) 0.0602(10) -0.0094(8) 0.0003(8) 0.0112(9)
C8 0.0567(9) 0.0733(10) 0.0510(8) 0.0065(7) 0.0065(7) 0.0006(8)
C1 0.0989(17) 0.0865(15) 0.1122(17) -0.0089(13) 0.0157(13) 0.0133(13)
C2 0.0848(15) 0.0845(14) 0.1233(18) -0.0146(13) 0.0020(13) -0.0010(12)
C29 0.134(2) 0.0841(16) 0.140(2) 0.0160(15) 0.0138(18) 0.0033(15)
C10 0.0734(12) 0.1185(17) 0.0773(12) -0.0006(12) 0.0307(10) -0.0039(12)
C19 0.0978(17) 0.0956(16) 0.0987(16) -0.0184(13) -0.0293(13) 0.0017(13)
C11 0.101(4) 0.166(8) 0.084(3) -0.025(4) 0.042(3) -0.030(5)
C11A 0.109(6) 0.207(13) 0.116(8) 0.081(8) 0.051(6) 0.010(7)

loop_
_atom_type_symbol
_atom_type_description
_atom_type_scat_dispersion_real
_atom_type_scat_dispersion_imag
_atom_type_scat_source
C C 0.0181 0.0091 'International Tables Vol C Tables 4.2.6.8 and 6.1.1.4'
H H 0.0000 0.0000 'International Tables Vol C Tables 4.2.6.8 and 6.1.1.4'
O O 0.0492 0.0322 'International Tables Vol C Tables 4.2.6.8 and 6.1.1.4'

loop_
_geom_angle_atom_site_label_1
_geom_angle_atom_site_label_2
_geom_angle_atom_site_label_3
_geom_angle
C9 O1 C10 117.85(14)
C26 O3 C29 117.90(18)
C8 C7 C4 128.85(16)
C28 C23 C22 124.78(15)
C28 C23 C24 116.70(17)
C24 C23 C22 118.49(16)
C14 C12 C8 118.93(14)
C13 C12 C14 123.47(18)
C13 C12 C8 117.59(18)
C2 C3 C4 121.04(19)
C12 C14 C15 116.78(14)
C22 C14 C12 120.21(15)
C22 C14 C15 122.92(17)
O3 C26 C25 115.51(17)
O3 C26 C27 125.40(19)
C27 C26 C25 119.08(18)
C3 C4 C7 119.23(16)
C3 C4 C5 118.03(18)
C5 C4 C7 122.64(17)
C27 C28 C23 121.87(16)
C14 C22 C23 130.04(16)
C16 C17 C18 121.07(19)
C24 C25 C26 120.70(17)
C26 C27 C28 119.91(19)
C1 C6 C5 120.2(2)
C6 C5 C4 120.66(19)
O1 C9 C8 112.11(14)
O2 C9 O1 123.98(16)
O2 C9 C8 123.90(15)
C25 C24 C23 121.66(18)
C19 C18 C17 120.4(2)
C20 C21 C16 121.5(2)
C16 C15 C14 115.78(15)
C19 C20 C21 120.2(2)
C17 C16 C21 117.66(18)
C17 C16 C15 121.64(16)
C21 C16 C15 120.70(18)
C7 C8 C12 121.68(15)
C7 C8 C9 121.97(16)
C12 C8 C9 116.21(15)
C6 C1 C2 120.0(2)
C3 C2 C1 120.0(2)
O1 C10 C11 109.4(4)
C11A C10 O1 106.7(4)
C20 C19 C18 119.2(2)

loop_
_geom_bond_atom_site_label_1
_geom_bond_atom_site_label_2
_geom_bond_distance
O1 C9 1.3306(19)
O1 C10 1.450(2)
O2 C9 1.2013(19)
O3 C26 1.368(2)
O3 C29 1.407(3)
C7 C4 1.467(2)
C7 C8 1.336(2)
C23 C28 1.386(3)
C23 C22 1.467(2)
C23 C24 1.395(2)
C12 C14 1.478(2)
C12 C13 1.337(2)
C12 C8 1.493(2)
C3 C4 1.387(3)
C3 C2 1.370(3)
C14 C22 1.345(2)
C14 C15 1.512(2)
C26 C25 1.378(3)
C26 C27 1.377(3)
C4 C5 1.391(2)
C28 C27 1.384(3)
C17 C18 1.382(3)
C17 C16 1.364(3)
C25 C24 1.366(3)
C6 C5 1.376(3)
C6 C1 1.368(3)
C9 C8 1.494(2)
C18 C19 1.369(3)
C21 C20 1.375(3)
C21 C16 1.380(2)
C15 C16 1.511(2)
C20 C19 1.359(3)
C1 C2 1.376(3)
C10 C11 1.455(8)
C10 C11A 1.415(8)
